data_7159897
loop_
_publ_author_name
'Yaragorla, Srinivasarao'
'Khan, Tabassum'
'Chakroborty, Sayonika'

_publ_section_title
;
 Cu(OTf)<sub>2</sub>/HFIP catalyzed regioselective cycloisomerization of
 indole-C3-functionalized alkynols to carbazoles.
;
_journal_issue 18
_journal_name_full 'Organic &amp; biomolecular chemistry'
_journal_page_first 3622
_journal_page_last 3629
_journal_paper_doi 10.1039/d4ob00421c
_journal_volume 22
_journal_year 2024
_chemical_formula_moiety 'C37 H27 N'
_chemical_formula_sum 'C37 H27 N'
_chemical_formula_weight 485.59
_space_group_crystal_system triclinic
_space_group_IT_number 2
_space_group_name_Hall '-P 1'
_space_group_name_H-M_alt 'P -1'
_atom_sites_solution_hydrogens geom
_atom_sites_solution_primary dual
_audit_creation_date 2023-09-14
_audit_creation_method
;
Olex2 1.3-ac4
(compiled 2018.12.18 svn.r3554 for Rigaku Oxford Diffraction, GUI svn.r1)
;
_audit_update_record
;
2023-09-14 deposited with the CCDC.	2024-04-15 downloaded from the CCDC.
;
_cell_angle_alpha 66.465(4)
_cell_angle_beta 77.764(5)
_cell_angle_gamma 82.339(5)
_cell_formula_units_Z 2
_cell_length_a 9.6614(12)
_cell_length_b 12.3016(17)
_cell_length_c 12.4047(16)
_cell_measurement_reflns_used 7342
_cell_measurement_temperature 298(2)
_cell_measurement_theta_max 21.70
_cell_measurement_theta_min 2.57
_cell_volume 1319.0(3)
_computing_cell_refinement 'SAINT V8.40B (?, 2016)'
_computing_data_reduction 'SAINT V8.40B (?, 2016)'
_computing_molecular_graphics 'Olex2 (Dolomanov et al., 2009)'
_computing_publication_material 'Olex2 (Dolomanov et al., 2009)'
_computing_structure_refinement 'ShelXL (Sheldrick, 2015)'
_computing_structure_solution 'ShelXT (Sheldrick, 2015)'
_diffrn_ambient_temperature 298.0
_diffrn_measured_fraction_theta_full 0.891
_diffrn_measured_fraction_theta_max 0.892
_diffrn_measurement_device_type 'Bruker APEX-II CCD'
_diffrn_measurement_method '\f and \w scans'
_diffrn_radiation_type MoK\a
_diffrn_radiation_wavelength 0.71073
_diffrn_reflns_av_R_equivalents 0.0938
_diffrn_reflns_av_unetI/netI 0.2231
_diffrn_reflns_Laue_measured_fraction_full 0.891
_diffrn_reflns_Laue_measured_fraction_max 0.892
_diffrn_reflns_limit_h_max 11
_diffrn_reflns_limit_h_min -11
_diffrn_reflns_limit_k_max 14
_diffrn_reflns_limit_k_min -14
_diffrn_reflns_limit_l_max 14
_diffrn_reflns_limit_l_min -14
_diffrn_reflns_number 20603
_diffrn_reflns_point_group_measured_fraction_full 0.891
_diffrn_reflns_point_group_measured_fraction_max 0.892
_diffrn_reflns_theta_full 25.242
_diffrn_reflns_theta_max 25.349
_diffrn_reflns_theta_min 1.808
_diffrn_standards_number 0
_exptl_absorpt_coefficient_mu 0.070
_exptl_absorpt_correction_T_max 0.7456
_exptl_absorpt_correction_T_min 0.6086
_exptl_absorpt_correction_type multi-scan
_exptl_absorpt_process_details
;
SADABS-2016/2 (Bruker,2016/2) was used for absorption correction.
wR2(int) was 0.1798 before and 0.1053 after correction.
The Ratio of minimum to maximum transmission is 0.8163.
The \l/2 correction factor is Not present.
;
_exptl_crystal_colour 'metallic yellowish yellow'
_exptl_crystal_colour_lustre metallic
_exptl_crystal_colour_modifier yellowish
_exptl_crystal_colour_primary yellow
_exptl_crystal_density_diffrn 1.223
_exptl_crystal_description plate
_exptl_crystal_F_000 512
_exptl_crystal_size_max 0.231
_exptl_crystal_size_mid 0.141
_exptl_crystal_size_min 0.114
_refine_diff_density_max 0.235
_refine_diff_density_min -0.201
_refine_diff_density_rms 0.057
_refine_ls_extinction_method none
_refine_ls_goodness_of_fit_ref 0.970
_refine_ls_hydrogen_treatment constr
_refine_ls_matrix_type full
_refine_ls_number_parameters 344
_refine_ls_number_reflns 4319
_refine_ls_number_restraints 0
_refine_ls_restrained_S_all 0.970
_refine_ls_R_factor_all 0.1829
_refine_ls_R_factor_gt 0.1040
_refine_ls_shift/su_max 0.000
_refine_ls_shift/su_mean 0.000
_refine_ls_structure_factor_coef Fsqd
_refine_ls_weighting_details 'w=1/[\s^2^(Fo^2^)+(0.0752P)^2^] where P=(Fo^2^+2Fc^2^)/3'
_refine_ls_weighting_scheme calc
_refine_ls_wR_factor_gt 0.2546
_refine_ls_wR_factor_ref 0.2919
_reflns_Friedel_coverage 0.000
_reflns_number_gt 2010
_reflns_number_total 4319
_reflns_threshold_expression 'I > 2\s(I)'
_cod_data_source_file d4ob00421c2.cif
_cod_data_source_block ysr014_0m
_cod_depositor_comments 'Adding full bibliography for 7159896--7159898.cif.'
_cod_database_code 7159897
_shelx_shelxl_version_number 2018/3
_shelx_space_group_comment
;
The symmetry employed for this shelxl refinement is uniquely defined
by the following loop, which should always be used as a source of
symmetry information in preference to the above space-group names.
They are only intended as comments.
;
_shelx_estimated_absorpt_t_max 0.992
_shelx_estimated_absorpt_t_min 0.984
_olex2_refinement_description
;
1. Fixed Uiso
 At 1.2 times of:
  All C(H) groups
 At 1.5 times of:
  All C(H,H,H) groups
2.a Aromatic/amide H refined with riding coordinates:
 C5(H5), C12(H12), C11(H11), C26(H26), C23(H23), C9(H9), C29(H29), C27(H27),
 C8(H8), C36(H36), C10(H10), C30(H30), C14(H14), C35(H35), C20(H20), C15(H15),
 C16(H16), C18(H18), C21(H21), C34(H34), C22(H22), C32(H32), C17(H17), C33(H33)
2.b Idealised Me refined as rotating group:
 C37(H37A,H37B,H37C)
;
_olex2_submission_special_instructions 'No special instructions were received'

loop_
_space_group_symop_operation_xyz
'x, y, z'
'-x, -y, -z'

loop_
_atom_site_label
_atom_site_type_symbol
_atom_site_fract_x
_atom_site_fract_y
_atom_site_fract_z
_atom_site_U_iso_or_equiv
_atom_site_adp_type
_atom_site_occupancy
_atom_site_site_symmetry_order
_atom_site_calc_flag
_atom_site_refinement_flags_posn
_atom_site_refinement_flags_adp
_atom_site_refinement_flags_occupancy
_atom_site_disorder_assembly
_atom_site_disorder_group
N1 N 0.1087(4) 0.1270(4) 0.7335(4) 0.0656(11) Uani 1 1 d . . . . .
C2 C 0.1771(4) 0.1148(4) 0.6274(4) 0.0510(10) Uani 1 1 d . . . . .
C5 C 0.3138(4) 0.1386(4) 0.4027(4) 0.0497(10) Uani 1 1 d . . . . .
H5 H 0.359255 0.145234 0.326505 0.060 Uiso 1 1 calc R . . . .
C25 C 0.3571(4) 0.3513(4) 0.3406(4) 0.0514(10) Uani 1 1 d . . . . .
C6 C 0.2677(4) 0.0290(4) 0.4827(4) 0.0477(10) Uani 1 1 d . . . . .
C1 C 0.2010(4) 0.0129(4) 0.5997(4) 0.0511(10) Uani 1 1 d . . . . .
C4 C 0.2964(4) 0.2396(4) 0.4292(4) 0.0492(10) Uani 1 1 d . . . . .
C7 C 0.2911(4) -0.0708(4) 0.4407(4) 0.0507(10) Uani 1 1 d . . . . .
C19 C 0.1729(4) 0.3128(4) 0.5985(4) 0.0543(11) Uani 1 1 d . . . . .
C12 C 0.4258(5) -0.0991(4) 0.3874(4) 0.0573(11) Uani 1 1 d . . . . .
H12 H 0.503470 -0.060568 0.385404 0.069 Uiso 1 1 calc R . . . .
C3 C 0.2219(4) 0.2272(4) 0.5432(4) 0.0497(10) Uani 1 1 d . . . . .
C11 C 0.4447(6) -0.1829(4) 0.3381(5) 0.0711(14) Uani 1 1 d . . . . .
H11 H 0.534641 -0.200034 0.301686 0.085 Uiso 1 1 calc R . . . .
C26 C 0.4551(5) 0.4070(4) 0.3653(4) 0.0616(12) Uani 1 1 d . . . . .
H26 H 0.482732 0.373855 0.439781 0.074 Uiso 1 1 calc R . . . .
C24 C 0.1022(4) 0.2467(5) 0.7150(5) 0.0642(13) Uani 1 1 d . . . . .
C31 C 0.5279(5) 0.6808(4) 0.0836(4) 0.0568(11) Uani 1 1 d . . . . .
C13 C 0.1666(4) -0.1083(4) 0.6892(4) 0.0538(11) Uani 1 1 d . . . . .
C23 C 0.0299(6) 0.2999(5) 0.7944(5) 0.0783(15) Uani 1 1 d . . . . .
H23 H -0.019044 0.255373 0.869442 0.094 Uiso 1 1 calc R . . . .
C9 C 0.1976(6) -0.2172(4) 0.3972(5) 0.0713(14) Uani 1 1 d . . . . .
H9 H 0.120810 -0.258055 0.401723 0.086 Uiso 1 1 calc R . . . .
C28 C 0.4743(4) 0.5653(4) 0.1699(4) 0.0531(10) Uani 1 1 d . . . . .
C29 C 0.3792(5) 0.5067(5) 0.1449(4) 0.0701(14) Uani 1 1 d . . . . .
H29 H 0.352019 0.539355 0.070347 0.084 Uiso 1 1 calc R . . . .
C27 C 0.5119(4) 0.5104(4) 0.2817(4) 0.0598(12) Uani 1 1 d . . . . .
H27 H 0.578164 0.544770 0.301031 0.072 Uiso 1 1 calc R . . . .
C8 C 0.1787(5) -0.1323(4) 0.4451(4) 0.0600(12) Uani 1 1 d . . . . .
H8 H 0.088396 -0.115574 0.481388 0.072 Uiso 1 1 calc R . . . .
C36 C 0.4440(6) 0.7650(5) 0.0074(5) 0.0789(15) Uani 1 1 d . . . . .
H36 H 0.352703 0.746719 0.009975 0.095 Uiso 1 1 calc R . . . .
C10 C 0.3303(7) -0.2419(5) 0.3425(5) 0.0793(16) Uani 1 1 d . . . . .
H10 H 0.343112 -0.298339 0.308489 0.095 Uiso 1 1 calc R . . . .
C30 C 0.3249(5) 0.4028(4) 0.2268(4) 0.0680(13) Uani 1 1 d . . . . .
H30 H 0.264118 0.365341 0.205313 0.082 Uiso 1 1 calc R . . . .
C14 C 0.2754(5) -0.1882(5) 0.7329(4) 0.0675(12) Uani 1 1 d . . . . .
H14 H 0.368114 -0.164489 0.705826 0.081 Uiso 1 1 calc R . . . .
C35 C 0.4912(7) 0.8739(5) -0.0713(6) 0.0897(17) Uani 1 1 d . . . . .
H35 H 0.432355 0.928002 -0.120927 0.108 Uiso 1 1 calc R . . . .
C20 C 0.1730(5) 0.4341(5) 0.5629(5) 0.0733(14) Uani 1 1 d . . . . .
H20 H 0.216425 0.481048 0.486584 0.088 Uiso 1 1 calc R . . . .
C15 C 0.2516(7) -0.3003(5) 0.8141(5) 0.0821(15) Uani 1 1 d . . . . .
H15 H 0.327769 -0.351308 0.841822 0.098 Uiso 1 1 calc R . . . .
C16 C 0.1193(9) -0.3384(6) 0.8548(6) 0.0954(19) Uani 1 1 d . . . . .
H16 H 0.103723 -0.415327 0.910045 0.115 Uiso 1 1 calc R . . . .
C18 C 0.0298(5) -0.1467(5) 0.7308(5) 0.0846(17) Uani 1 1 d . . . . .
H18 H -0.046847 -0.096023 0.703606 0.102 Uiso 1 1 calc R . . . .
C21 C 0.1061(6) 0.4845(6) 0.6448(6) 0.0895(17) Uani 1 1 d . . . . .
H21 H 0.109595 0.565803 0.623259 0.107 Uiso 1 1 calc R . . . .
C34 C 0.6253(7) 0.9022(6) -0.0764(6) 0.0905(17) Uani 1 1 d . . . . .
H34 H 0.658880 0.975310 -0.130060 0.109 Uiso 1 1 calc R . . . .
C22 C 0.0353(7) 0.4180(6) 0.7562(6) 0.0930(18) Uani 1 1 d . . . . .
H22 H -0.010215 0.456088 0.806478 0.112 Uiso 1 1 calc R . . . .
C32 C 0.6612(6) 0.7124(5) 0.0745(5) 0.0848(16) Uani 1 1 d . . . . .
H32 H 0.722115 0.657826 0.121653 0.102 Uiso 1 1 calc R . . . .
C17 C 0.0083(7) -0.2630(6) 0.8142(6) 0.103(2) Uani 1 1 d . . . . .
H17 H -0.083412 -0.289057 0.842384 0.124 Uiso 1 1 calc R . . . .
C33 C 0.7088(7) 0.8224(6) -0.0022(7) 0.103(2) Uani 1 1 d . . . . .
H33 H 0.798741 0.842111 -0.003065 0.123 Uiso 1 1 calc R . . . .
C37 C 0.0448(9) 0.0401(7) 0.8437(6) 0.122(3) Uani 1 1 d . . . . .
H37A H -0.020473 -0.002246 0.828396 0.184 Uiso 1 1 calc GR . . . .
H37B H -0.005221 0.078801 0.895341 0.184 Uiso 1 1 calc GR . . . .
H37C H 0.117075 -0.014649 0.881392 0.184 Uiso 1 1 calc GR . . . .

loop_
_atom_site_aniso_label
_atom_site_aniso_U_11
_atom_site_aniso_U_22
_atom_site_aniso_U_33
_atom_site_aniso_U_23
_atom_site_aniso_U_13
_atom_site_aniso_U_12
N1 0.071(2) 0.068(3) 0.056(2) -0.023(2) -0.0002(18) -0.021(2)
C2 0.051(2) 0.048(2) 0.052(3) -0.016(2) -0.0068(19) -0.0085(19)
C5 0.048(2) 0.053(3) 0.047(2) -0.018(2) -0.0041(18) -0.0070(19)
C25 0.057(2) 0.043(2) 0.053(3) -0.018(2) -0.0057(19) -0.0066(19)
C6 0.043(2) 0.046(2) 0.053(3) -0.015(2) -0.0084(18) -0.0085(18)
C1 0.045(2) 0.051(3) 0.052(3) -0.012(2) -0.0086(18) -0.0095(18)
C4 0.049(2) 0.045(2) 0.050(3) -0.012(2) -0.0115(18) -0.0068(18)
C7 0.051(2) 0.049(3) 0.050(2) -0.016(2) -0.0117(19) -0.0008(19)
C19 0.048(2) 0.052(3) 0.070(3) -0.027(2) -0.020(2) 0.0013(19)
C12 0.061(3) 0.051(3) 0.060(3) -0.019(2) -0.015(2) -0.003(2)
C3 0.047(2) 0.045(2) 0.057(3) -0.017(2) -0.0111(19) -0.0082(18)
C11 0.083(3) 0.055(3) 0.071(3) -0.022(3) -0.020(3) 0.015(3)
C26 0.071(3) 0.053(3) 0.061(3) -0.012(2) -0.025(2) -0.014(2)
C24 0.053(2) 0.079(4) 0.070(3) -0.039(3) -0.007(2) -0.013(2)
C31 0.070(3) 0.046(3) 0.052(3) -0.016(2) -0.007(2) -0.011(2)
C13 0.057(3) 0.050(3) 0.053(3) -0.015(2) -0.010(2) -0.013(2)
C23 0.089(4) 0.078(4) 0.075(4) -0.040(3) -0.004(3) -0.010(3)
C9 0.080(3) 0.051(3) 0.093(4) -0.029(3) -0.032(3) -0.001(2)
C28 0.060(2) 0.044(2) 0.052(3) -0.015(2) -0.0051(19) -0.0079(19)
C29 0.088(3) 0.064(3) 0.053(3) -0.005(3) -0.026(2) -0.024(3)
C27 0.061(3) 0.055(3) 0.068(3) -0.021(3) -0.020(2) -0.010(2)
C8 0.064(3) 0.047(3) 0.071(3) -0.020(2) -0.021(2) -0.003(2)
C36 0.087(3) 0.060(3) 0.076(4) -0.001(3) -0.025(3) -0.025(3)
C10 0.122(5) 0.051(3) 0.073(4) -0.025(3) -0.036(3) 0.004(3)
C30 0.084(3) 0.060(3) 0.063(3) -0.013(3) -0.027(2) -0.025(2)
C14 0.066(3) 0.061(3) 0.060(3) -0.009(3) -0.008(2) -0.006(2)
C35 0.113(5) 0.061(3) 0.079(4) 0.000(3) -0.031(3) -0.016(3)
C20 0.075(3) 0.057(3) 0.094(4) -0.032(3) -0.019(3) -0.004(2)
C15 0.105(4) 0.056(3) 0.073(4) -0.012(3) -0.022(3) 0.004(3)
C16 0.143(6) 0.056(3) 0.078(4) -0.006(3) -0.029(4) -0.023(4)
C18 0.061(3) 0.088(4) 0.090(4) -0.010(4) -0.012(3) -0.033(3)
C21 0.104(4) 0.080(4) 0.095(5) -0.046(4) -0.015(4) 0.000(3)
C34 0.118(5) 0.063(4) 0.074(4) -0.005(3) -0.012(3) -0.029(4)
C22 0.102(4) 0.096(5) 0.090(5) -0.053(4) -0.002(3) -0.002(4)
C32 0.074(3) 0.071(4) 0.088(4) -0.002(3) -0.017(3) -0.018(3)
C17 0.102(5) 0.104(5) 0.091(5) -0.013(4) -0.003(4) -0.069(4)
C33 0.092(4) 0.075(4) 0.113(5) 0.001(4) -0.014(4) -0.036(3)
C37 0.180(7) 0.114(6) 0.065(4) -0.038(4) 0.033(4) -0.054(5)

loop_
_atom_type_symbol
_atom_type_description
_atom_type_scat_dispersion_real
_atom_type_scat_dispersion_imag
_atom_type_scat_source
C C 0.0033 0.0016 'International Tables Vol C Tables 4.2.6.8 and 6.1.1.4'
H H 0.0000 0.0000 'International Tables Vol C Tables 4.2.6.8 and 6.1.1.4'
N N 0.0061 0.0033 'International Tables Vol C Tables 4.2.6.8 and 6.1.1.4'

loop_
_geom_angle_atom_site_label_1
_geom_angle_atom_site_label_2
_geom_angle_atom_site_label_3
_geom_angle
_geom_angle_site_symmetry_1
_geom_angle_site_symmetry_3
_geom_angle_publ_flag
C2 N1 C37 130.1(4) . . ?
C24 N1 C2 108.1(4) . . ?
C24 N1 C37 121.8(4) . . ?
N1 C2 C1 129.3(4) . . ?
N1 C2 C3 108.8(3) . . ?
C1 C2 C3 122.0(4) . . ?
C6 C5 C4 123.9(4) . . ?
C26 C25 C4 121.6(4) . . ?
C30 C25 C4 121.9(3) . . ?
C30 C25 C26 116.5(4) . . ?
C5 C6 C1 120.7(4) . . ?
C5 C6 C7 117.9(4) . . ?
C1 C6 C7 121.4(4) . . ?
C2 C1 C13 123.2(4) . . ?
C6 C1 C2 116.4(4) . . ?
C6 C1 C13 120.2(4) . . ?
C5 C4 C25 120.1(4) . . ?
C5 C4 C3 116.3(4) . . ?
C3 C4 C25 123.5(3) . . ?
C12 C7 C6 120.7(3) . . ?
C8 C7 C6 121.0(4) . . ?
C8 C7 C12 118.1(4) . . ?
C24 C19 C3 105.6(4) . . ?
C20 C19 C3 136.1(5) . . ?
C20 C19 C24 118.2(4) . . ?
C11 C12 C7 120.7(4) . . ?
C2 C3 C19 107.4(4) . . ?
C4 C3 C2 120.5(4) . . ?
C4 C3 C19 132.1(4) . . ?
C12 C11 C10 120.1(5) . . ?
C27 C26 C25 121.0(4) . . ?
N1 C24 C19 110.0(4) . . ?
N1 C24 C23 126.9(5) . . ?
C23 C24 C19 122.9(5) . . ?
C36 C31 C28 121.7(4) . . ?
C32 C31 C28 122.3(5) . . ?
C32 C31 C36 116.0(5) . . ?
C14 C13 C1 119.2(4) . . ?
C14 C13 C18 117.4(5) . . ?
C18 C13 C1 123.4(4) . . ?
C22 C23 C24 116.5(6) . . ?
C8 C9 C10 119.8(4) . . ?
C29 C28 C31 121.9(4) . . ?
C27 C28 C31 122.2(3) . . ?
C27 C28 C29 115.8(4) . . ?
C30 C29 C28 121.8(4) . . ?
C26 C27 C28 122.5(4) . . ?
C9 C8 C7 121.4(5) . . ?
C35 C36 C31 122.4(5) . . ?
C9 C10 C11 120.0(4) . . ?
C29 C30 C25 122.2(4) . . ?
C15 C14 C13 122.3(5) . . ?
C34 C35 C36 119.6(6) . . ?
C19 C20 C21 118.0(5) . . ?
C16 C15 C14 120.7(6) . . ?
C15 C16 C17 119.3(6) . . ?
C13 C18 C17 119.1(6) . . ?
C22 C21 C20 122.3(6) . . ?
C33 C34 C35 119.2(6) . . ?
C23 C22 C21 122.0(5) . . ?
C31 C32 C33 122.2(6) . . ?
C16 C17 C18 121.2(5) . . ?
C34 C33 C32 120.6(6) . . ?

loop_
_geom_bond_atom_site_label_1
_geom_bond_atom_site_label_2
_geom_bond_distance
_geom_bond_site_symmetry_2
_geom_bond_publ_flag
N1 C2 1.397(5) . ?
N1 C24 1.392(6) . ?
N1 C37 1.430(8) . ?
C2 C1 1.406(6) . ?
C2 C3 1.416(6) . ?
C5 C6 1.380(6) . ?
C5 C4 1.388(5) . ?
C25 C4 1.475(6) . ?
C25 C26 1.387(5) . ?
C25 C30 1.382(6) . ?
C6 C1 1.403(6) . ?
C6 C7 1.489(6) . ?
C1 C13 1.490(6) . ?
C4 C3 1.402(6) . ?
C7 C12 1.396(6) . ?
C7 C8 1.384(6) . ?
C19 C3 1.452(6) . ?
C19 C24 1.417(7) . ?
C19 C20 1.376(7) . ?
C12 C11 1.370(6) . ?
C11 C10 1.382(8) . ?
C26 C27 1.373(7) . ?
C24 C23 1.410(7) . ?
C31 C28 1.477(6) . ?
C31 C36 1.393(7) . ?
C31 C32 1.364(7) . ?
C13 C14 1.380(7) . ?
C13 C18 1.386(6) . ?
C23 C22 1.341(9) . ?
C9 C8 1.370(6) . ?
C9 C10 1.374(8) . ?
C28 C29 1.390(6) . ?
C28 C27 1.383(6) . ?
C29 C30 1.362(7) . ?
C36 C35 1.373(8) . ?
C14 C15 1.359(7) . ?
C35 C34 1.369(8) . ?
C20 C21 1.398(7) . ?
C15 C16 1.343(9) . ?
C16 C17 1.362(9) . ?
C18 C17 1.402(9) . ?
C21 C22 1.376(10) . ?
C34 C33 1.358(9) . ?
C32 C33 1.378(8) . ?
